data_4115852
loop_
_publ_author_name
'Stefan Reinartz'
'Peter S. White'
'Maurice Brookhart'
'Joseph L. Templeton'

_publ_section_title
;
 Structural Characterization of an Intermediate in Arene C-H Bond
 Activation and Measurement of the Barrier to C-H Oxidative Addition: A
 Platinum(II) \h2-Benzene Adduct
;
_journal_name_full 'Journal of the American Chemical Society'
_journal_page_first 12724
_journal_page_last 12725
_journal_paper_doi 10.1021/ja011765p
_journal_volume 123
_journal_year 2001
_chemical_formula_moiety 'Pt C57 H52 B2 F24 N6 O '
_chemical_formula_sum 'C57 H52 B2 F24 N6 O Pt'
_chemical_formula_weight 1509.73
_chemical_name_systematic ?
_space_group_IT_number 15
_symmetry_cell_setting monoclinic
_symmetry_space_group_name_Hall '-C 2yc'
_symmetry_space_group_name_H-M 'C 1 2/c 1'
_cell_angle_alpha 90.0
_cell_angle_beta 107.363(1)
_cell_angle_gamma 90.0
_cell_formula_units_Z 8
_cell_length_a 39.7863(20)
_cell_length_b 12.6041(6)
_cell_length_c 25.4511(13)
_cell_measurement_reflns_used 5167
_cell_measurement_temperature 173
_cell_measurement_theta_max 25.00
_cell_measurement_theta_min 2.50
_cell_volume 12181.4(11)
_computing_cell_refinement 'Bruker SAINT'
_computing_data_collection 'Bruker SMART'
_computing_data_reduction 'Bruker SAINT/NRCVAX DATRD2'
_computing_molecular_graphics NRCVAX
_computing_publication_material 'NRCVAX TABLES Jan 94 Version'
_computing_structure_refinement 'NRCVAX LSTSQ'
_computing_structure_solution 'NRCVAX SOLVER'
_diffrn_ambient_temperature 173
_diffrn_measurement_device 'Bruker SMART 1K'
_diffrn_measurement_method 'Omega scan'
_diffrn_radiation_monochromator graphite
_diffrn_radiation_source 'xray tube'
_diffrn_radiation_type 'Molybdenum K\a'
_diffrn_radiation_wavelength 0.71073
_diffrn_reflns_av_R_equivalents 0.040
_diffrn_reflns_limit_h_max 45
_diffrn_reflns_limit_h_min -47
_diffrn_reflns_limit_k_max 14
_diffrn_reflns_limit_k_min 0
_diffrn_reflns_limit_l_max 30
_diffrn_reflns_limit_l_min 0
_diffrn_reflns_number 29279
_diffrn_reflns_theta_max 24.97
_diffrn_reflns_theta_min 0.00
_exptl_absorpt_coefficient_mu 2.41
_exptl_absorpt_correction_T_max 1.0000
_exptl_absorpt_correction_T_min 1.0000
_exptl_absorpt_correction_type none
_exptl_crystal_density_diffrn 1.646
_exptl_crystal_F_000 5979.24
_exptl_crystal_size_max 0.30
_exptl_crystal_size_mid 0.15
_exptl_crystal_size_min 0.15
_refine_diff_density_max 1.76
_refine_diff_density_min -2.05
_refine_ls_extinction_coef 3.261(272)
_refine_ls_extinction_method Larson
_refine_ls_goodness_of_fit_obs 2.03
_refine_ls_hydrogen_treatment Riding
_refine_ls_matrix_type full
_refine_ls_number_parameters 902
_refine_ls_number_reflns 7173
_refine_ls_R_factor_all 0.081
_refine_ls_R_factor_obs 0.053
_refine_ls_shift/esd_max 0.010
_refine_ls_structure_factor_coef F
_refine_ls_weighting_details 'w = 1/(\s^2^(F)+0.0003F^2^)'
_refine_ls_weighting_scheme calc
_refine_ls_wR_factor_all 0.071
_refine_ls_wR_factor_obs 0.067
_reflns_number_observed 7173
_reflns_number_total 10662
_reflns_observed_criterion 'Inet > 3.0\s(Inet)'
_cod_data_source_file ja011765p.cif
_cod_data_source_block c01045
_cod_depositor_comments
;
The following automatic conversions were performed:

'_refine_ls_weighting_scheme' value '1/(\s^2^(F)+0.0003F^2^)' was
changed to 'calc'. New tag '_refine_ls_weighting_details' was
created. The value of the new tag was set to 'w =
1/(\s^2^(F)+0.0003F^2^)'.

Automatic conversion script
Id: cif_fix_values 3143 2015-03-26 13:38:13Z robertas 
;
_cod_original_cell_volume 12181.4(10)
_cod_original_sg_symbol_H-M 'C 2/c'
_cod_original_formula_sum 'Pt C57 H52 B2 F24 N6 O '
_cod_database_code 4115852

loop_
_symmetry_equiv_pos_as_xyz
x,y,z
-x,-y,-z
1/2+x,1/2+y,z
1/2-x,1/2-y,-z
-x,y,1/2-z
x,-y,1/2+z
1/2-x,1/2+y,1/2-z
1/2+x,1/2-y,1/2+z

loop_
_atom_site_aniso_label
_atom_site_aniso_U_11
_atom_site_aniso_U_22
_atom_site_aniso_U_33
_atom_site_aniso_U_12
_atom_site_aniso_U_13
_atom_site_aniso_U_23
_atom_site_aniso_type_symbol
Pt1 0.05433(24) 0.0597(3) 0.04116(22) 0.02074(20) 0.02234(16) 0.01374(20) Pt
C11 0.096(10) 0.123(12) 0.147(14) 0.038(10) 0.093(11) 0.026(11) C
C12 0.058(7) 0.133(12) 0.047(7) 0.017(8) 0.026(5) 0.016(7) C
C13 0.069(9) 0.159(16) 0.093(11) 0.013(10) 0.037(8) 0.013(11) C
C14 0.105(14) 0.24(3) 0.102(14) -0.020(15) 0.053(12) 0.015(15) C
C15 0.045(8) 0.35(4) 0.060(10) 0.004(14) 0.018(7) 0.013(16) C
C16 0.141(19) 0.31(3) 0.170(22) 0.144(21) 0.116(18) 0.175(24) C
B20 0.039(5) 0.044(6) 0.037(6) 0.002(5) 0.008(4) 0.005(5) B
N21 0.051(4) 0.042(4) 0.035(4) 0.007(3) 0.019(3) 0.007(3) n
N22 0.041(4) 0.041(4) 0.046(4) -0.002(3) 0.021(3) 0.000(3) n
C23 0.059(5) 0.036(5) 0.053(6) -0.014(4) 0.034(5) -0.016(4) C
C24 0.071(6) 0.045(6) 0.050(6) -0.013(5) 0.034(5) -0.007(5) C
C25 0.070(6) 0.031(5) 0.043(5) -0.004(4) 0.027(5) 0.001(4) C
C26 0.047(5) 0.059(7) 0.075(7) -0.005(5) 0.028(5) -0.013(5) C
C27 0.089(7) 0.041(6) 0.039(5) 0.004(5) 0.020(5) 0.009(4) C
N31 0.072(5) 0.044(5) 0.041(4) 0.013(4) 0.026(4) 0.004(4) n
N32 0.053(4) 0.037(5) 0.043(4) 0.010(4) 0.016(4) -0.005(3) n
C33 0.090(7) 0.036(6) 0.043(6) 0.004(5) 0.024(5) 0.000(5) C
C34 0.108(9) 0.053(7) 0.044(6) 0.000(6) 0.025(6) -0.010(5) C
C35 0.108(8) 0.039(6) 0.048(6) 0.016(6) 0.038(6) -0.002(5) C
C36 0.084(8) 0.061(7) 0.062(7) -0.018(6) 0.012(6) -0.022(6) C
C37 0.169(12) 0.054(7) 0.060(7) 0.063(8) 0.066(8) 0.022(6) C
N41 0.055(4) 0.038(4) 0.032(4) -0.004(3) 0.018(3) -0.002(3) n
N42 0.046(4) 0.039(4) 0.032(4) 0.009(3) 0.014(3) 0.009(3) n
C43 0.051(5) 0.054(6) 0.030(5) 0.024(4) 0.013(4) 0.012(4) C
C44 0.058(5) 0.051(6) 0.049(6) 0.006(5) 0.032(5) 0.018(5) C
C45 0.054(5) 0.043(6) 0.061(6) -0.003(5) 0.024(5) 0.015(5) C
C46 0.087(7) 0.059(6) 0.041(6) 0.016(6) 0.029(5) 0.008(5) C
C47 0.090(8) 0.077(8) 0.081(8) -0.036(7) 0.036(7) -0.003(7) C
B50 0.019(4) 0.022(5) 0.024(4) 0.004(3) 0.007(3) 0.002(4) B
C51 0.018(3) 0.021(4) 0.023(4) 0.002(3) 0.004(3) 0.004(3) C
C52 0.024(4) 0.026(4) 0.026(4) 0.004(3) 0.010(3) 0.002(3) C
C53 0.032(4) 0.021(4) 0.035(4) -0.003(3) 0.009(3) 0.003(3) C
C54 0.028(4) 0.031(5) 0.038(4) -0.004(3) 0.019(3) 0.003(4) C
C55 0.035(4) 0.037(5) 0.027(4) 0.000(4) 0.017(3) 0.000(4) C
C56 0.026(4) 0.022(4) 0.026(4) -0.003(3) 0.008(3) 0.000(3) C
C57 0.053(5) 0.042(6) 0.060(7) -0.017(5) 0.025(5) 0.001(5) C
C58 0.052(6) 0.056(6) 0.054(6) -0.019(5) 0.032(5) -0.015(5) C
C61 0.019(3) 0.018(4) 0.023(3) -0.001(3) 0.006(3) 0.004(3) C
C62 0.023(3) 0.029(4) 0.019(3) -0.002(3) 0.003(3) 0.002(3) C
C63 0.029(4) 0.031(5) 0.034(4) -0.004(3) 0.015(3) 0.001(3) C
C64 0.036(4) 0.047(5) 0.018(4) -0.004(4) 0.006(3) -0.003(3) C
C65 0.029(4) 0.038(5) 0.018(4) -0.005(3) 0.002(3) 0.002(3) C
C66 0.022(3) 0.030(5) 0.028(4) -0.003(3) 0.008(3) 0.003(3) C
C67 0.031(5) 0.073(7) 0.038(5) 0.000(6) 0.015(4) 0.000(6) C
C68 0.030(5) 0.071(7) 0.031(5) -0.006(5) 0.001(4) -0.001(5) C
C71 0.021(3) 0.020(4) 0.020(3) 0.000(3) 0.006(3) 0.002(3) C
C72 0.022(4) 0.028(5) 0.031(4) -0.003(3) 0.005(3) -0.002(3) C
C73 0.022(4) 0.021(4) 0.034(4) 0.005(3) 0.000(3) -0.003(3) C
C74 0.040(4) 0.020(4) 0.041(5) 0.009(4) 0.005(4) 0.004(4) C
C75 0.025(4) 0.030(5) 0.031(4) -0.010(3) 0.003(3) 0.003(3) C
C76 0.021(3) 0.019(4) 0.028(4) 0.002(3) 0.005(3) 0.002(3) C
C77 0.039(5) 0.038(7) 0.078(8) 0.015(5) 0.007(5) 0.002(6) C
C78 0.049(5) 0.031(5) 0.054(6) -0.006(4) 0.000(4) 0.009(4) C
C81 0.022(3) 0.019(4) 0.018(3) 0.000(3) 0.010(3) 0.003(3) C
C82 0.030(4) 0.024(4) 0.022(4) 0.000(3) 0.011(3) 0.001(3) C
C83 0.024(4) 0.038(5) 0.021(4) -0.005(3) 0.002(3) -0.001(3) C
C84 0.024(4) 0.037(5) 0.029(4) 0.004(3) 0.004(3) 0.007(4) C
C85 0.023(4) 0.025(4) 0.034(4) 0.006(3) 0.012(3) 0.007(3) C
C86 0.022(3) 0.025(4) 0.021(4) -0.003(3) 0.006(3) 0.002(3) C
C87 0.043(5) 0.061(7) 0.033(5) 0.000(5) -0.003(4) -0.014(5) C
C88 0.052(6) 0.036(6) 0.047(6) 0.007(4) 0.005(4) 0.009(5) C
F51 0.082(4) 0.041(3) 0.061(3) -0.014(3) 0.031(3) -0.020(3) F
F52 0.085(4) 0.075(4) 0.050(4) -0.033(3) -0.010(3) -0.010(3) F
F53 0.091(4) 0.058(4) 0.092(4) -0.053(3) 0.058(4) -0.027(3) F
F54 0.075(4) 0.117(5) 0.073(4) 0.028(4) 0.047(3) -0.005(4) F
F55 0.113(5) 0.125(6) 0.045(3) 0.031(4) 0.050(3) 0.022(4) F
F56 0.206(8) 0.143(6) 0.149(7) -0.116(6) 0.158(7) -0.111(6) F
F61 0.022(7) 0.18(3) 0.037(7) -0.021(14) 0.011(6) -0.042(15) F
F62 0.069(12) 0.067(11) 0.131(20) -0.007(10) 0.065(14) -0.032(15) F
F63 0.068(14) 0.137(21) 0.10(3) 0.027(16) 0.059(19) 0.090(23) F
F61a 0.069(20) 0.27(5) 0.23(4) 0.10(3) 0.114(25) 0.16(3) F
F62a 0.043(11) 0.30(5) 0.033(11) -0.045(25) 0.027(9) -0.035(24) F
F63a 0.075(19) 0.21(3) 0.21(4) -0.087(19) 0.100(22) -0.11(3) F
F64 0.075(4) 0.169(7) 0.039(3) -0.035(4) -0.019(3) 0.026(4) F
F65 0.106(5) 0.062(4) 0.134(6) -0.018(4) -0.079(5) -0.012(4) F
F66 0.038(3) 0.165(7) 0.054(4) 0.001(4) -0.012(3) -0.022(4) F
F71 0.029(8) 0.017(11) 0.47(6) 0.005(7) 0.00(3) 0.07(3) F
F72 0.034(9) 0.18(4) 0.058(8) 0.027(12) 0.018(6) -0.004(10) F
F73 0.024(7) 0.108(15) 0.050(9) 0.022(9) -0.021(6) -0.018(10) F
F71a 0.053(10) 0.069(22) 0.074(9) 0.045(12) 0.002(6) -0.025(10) F
F72a 0.022(9) 0.027(9) 0.57(7) -0.001(7) 0.07(3) 0.06(3) F
F73a 0.098(17) 0.25(3) 0.045(10) 0.117(23) 0.002(9) 0.046(16) F
F74 0.067(3) 0.035(3) 0.114(5) -0.020(3) -0.006(3) 0.029(3) F
F75 0.043(3) 0.053(3) 0.092(4) -0.022(3) 0.026(3) -0.008(3) F
F76 0.079(4) 0.084(4) 0.051(4) -0.045(3) 0.001(3) -0.025(3) F
F81 0.113(12) 0.070(10) 0.062(9) -0.039(10) -0.005(9) -0.026(7) F
F82 0.090(17) 0.19(3) 0.050(13) -0.098(17) 0.047(12) -0.077(14) F
F83 0.047(13) 0.117(20) 0.086(20) 0.026(14) -0.023(12) -0.047(14) F
F81a 0.070(10) 0.082(13) 0.044(10) 0.035(11) -0.017(8) -0.042(8) F
F82a 0.093(11) 0.073(10) 0.015(5) -0.005(8) -0.005(6) 0.009(5) F
F83a 0.049(16) 0.15(3) 0.050(12) -0.078(18) 0.024(11) -0.042(13) F
F84 0.046(4) 0.105(6) 0.283(11) 0.043(4) -0.042(5) -0.120(7) F
F85 0.252(11) 0.047(4) 0.190(9) 0.046(5) 0.144(9) 0.027(5) F
F86 0.126(5) 0.064(4) 0.082(5) 0.053(4) 0.010(4) -0.020(4) F
C91 0.35(4) 0.30(4) 0.25(3) 0.05(3) 0.00(3) 0.18(3) C
C92 0.132(11) 0.066(8) 0.021(5) -0.031(8) -0.010(6) -0.003(5) C
O93 0.128(7) 0.100(7) 0.100(7) -0.008(6) 0.050(6) -0.016(6) O
C94 0.215(17) 0.069(9) 0.139(14) 0.036(10) 0.134(14) -0.005(9) C
C95 0.059(6) 0.026(5) 0.060(6) -0.005(4) 0.018(5) -0.013(5) C

loop_
_atom_site_label
_atom_site_fract_x
_atom_site_fract_y
_atom_site_fract_z
_atom_site_U_iso_or_equiv
_atom_site_thermal_displace_type
_atom_site_type_symbol
Pt1 0.907928(9) 0.42129(3) 0.148343(14) 0.04997(23) Uij Pt
C11 0.9561(4) 0.3673(13) 0.1276(8) 0.110(12) Uij C
C12 0.9434(3) 0.4563(14) 0.0981(4) 0.077(9) Uij C
C13 0.9604(4) 0.5500(15) 0.1126(7) 0.105(13) Uij C
C14 0.9873(6) 0.5586(18) 0.1495(9) 0.145(19) Uij C
C15 1.0023(4) 0.476(3) 0.1816(7) 0.152(23) Uij C
C16 0.9868(7) 0.379(3) 0.1741(11) 0.191(24) Uij C
B20 0.83024(23) 0.5039(8) 0.0884(4) 0.041(6) Uij B
N21 0.86894(18) 0.4523(5) 0.1829(3) 0.041(4) Uij n
N22 0.83817(17) 0.4946(5) 0.1508(3) 0.041(4) Uij n
C23 0.81710(22) 0.5086(7) 0.1830(4) 0.046(5) Uij C
C24 0.83453(25) 0.4763(7) 0.2346(4) 0.052(6) Uij C
C25 0.86684(24) 0.4407(6) 0.2344(4) 0.045(5) Uij C
C26 0.77945(23) 0.5521(7) 0.1604(4) 0.058(6) Uij C
C27 0.8955(3) 0.3974(7) 0.2792(4) 0.056(6) Uij C
N31 0.86784(20) 0.3477(6) 0.0809(3) 0.051(5) Uij n
N32 0.83568(18) 0.3983(5) 0.0636(3) 0.044(4) Uij n
C33 0.8130(3) 0.3381(7) 0.0258(4) 0.055(7) Uij C
C34 0.8296(3) 0.2469(8) 0.0179(4) 0.068(7) Uij C
C35 0.8639(3) 0.2549(8) 0.0530(4) 0.062(7) Uij C
C36 0.7758(3) 0.3717(9) -0.0021(4) 0.071(7) Uij C
C37 0.8909(4) 0.1736(8) 0.0628(4) 0.088(9) Uij C
N41 0.86604(17) 0.6748(5) 0.1088(3) 0.041(4) Uij n
N42 0.85573(16) 0.5881(5) 0.0754(3) 0.038(4) Uij n
C43 0.86519(22) 0.6072(7) 0.0294(3) 0.045(5) Uij C
C44 0.88269(22) 0.7056(7) 0.0358(4) 0.049(5) Uij C
C45 0.88256(22) 0.7458(7) 0.0854(4) 0.051(6) Uij C
C46 0.8580(3) 0.5334(8) -0.0175(4) 0.060(6) Uij C
C47 0.8964(3) 0.8466(9) 0.1130(5) 0.080(8) Uij C
B50 0.62467(19) 0.5664(6) 0.1129(3) 0.022(4) Uij B
C51 0.65606(16) 0.6338(5) 0.0984(3) 0.021(3) Uij C
C52 0.67082(16) 0.7268(6) 0.1249(3) 0.025(4) Uij C
C53 0.69723(18) 0.7822(6) 0.1099(3) 0.030(4) Uij C
C54 0.70847(17) 0.7484(6) 0.0672(3) 0.030(4) Uij C
C55 0.69376(18) 0.6586(6) 0.0391(3) 0.031(4) Uij C
C56 0.66838(17) 0.6022(5) 0.0540(3) 0.025(4) Uij C
C57 0.71256(24) 0.8791(7) 0.1435(4) 0.050(6) Uij C
C58 0.70564(23) 0.6228(8) -0.0087(4) 0.050(6) Uij C
C61 0.62202(15) 0.5883(5) 0.1751(3) 0.020(3) Uij C
C62 0.59001(16) 0.5834(5) 0.1873(3) 0.024(4) Uij C
C63 0.58804(18) 0.5955(6) 0.2402(3) 0.030(4) Uij C
C64 0.61793(19) 0.6127(6) 0.2843(3) 0.034(5) Uij C
C65 0.64998(18) 0.6167(6) 0.2739(3) 0.030(4) Uij C
C66 0.65202(17) 0.6030(5) 0.2208(3) 0.026(4) Uij C
C67 0.55269(22) 0.5909(9) 0.2512(4) 0.046(6) Uij C
C68 0.68237(20) 0.6380(8) 0.3206(3) 0.046(5) Uij C
C71 0.63242(16) 0.4383(5) 0.1112(3) 0.020(3) Uij C
C72 0.66681(17) 0.3996(5) 0.1277(3) 0.028(4) Uij C
C73 0.67442(17) 0.2914(6) 0.1317(3) 0.027(4) Uij C
C74 0.64770(19) 0.2183(6) 0.1188(3) 0.035(4) Uij C
C75 0.61361(17) 0.2530(6) 0.1029(3) 0.030(4) Uij C
C76 0.60590(16) 0.3622(5) 0.1001(3) 0.023(4) Uij C
C77 0.71253(23) 0.2543(8) 0.1509(5) 0.054(6) Uij C
C78 0.58415(23) 0.1743(7) 0.0859(4) 0.048(5) Uij C
C81 0.58839(16) 0.6057(5) 0.0662(3) 0.019(3) Uij C
C82 0.57103(17) 0.5509(5) 0.0172(3) 0.024(4) Uij C
C83 0.54096(17) 0.5936(6) -0.0209(3) 0.029(4) Uij C
C84 0.52790(17) 0.6907(6) -0.0132(3) 0.031(4) Uij C
C85 0.54497(16) 0.7475(6) 0.0341(3) 0.027(4) Uij C
C86 0.57437(16) 0.7047(5) 0.0724(3) 0.022(4) Uij C
C87 0.52223(23) 0.5303(8) -0.0718(4) 0.049(6) Uij C
C88 0.53204(23) 0.8543(7) 0.0433(4) 0.047(5) Uij C
F51 0.68762(14) 0.9486(4) 0.14648(22) 0.059(3) Uij F
F52 0.73081(15) 0.8577(5) 0.19503(23) 0.076(4) Uij F
F53 0.73388(15) 0.9329(4) 0.12038(25) 0.074(4) Uij F
F54 0.74006(15) 0.6079(5) 0.00523(25) 0.083(4) Uij F
F55 0.70082(16) 0.6957(5) -0.04777(22) 0.088(4) Uij F
F56 0.69049(23) 0.5365(6) -0.0322(3) 0.143(7) Uij F
F61 0.5265(5) 0.568(3) 0.2106(8) 0.079(18) Uij F
F62 0.5441(6) 0.6883(17) 0.2674(14) 0.081(15) Uij F
F63 0.5530(8) 0.531(3) 0.2925(12) 0.096(22) Uij F
F61a 0.5328(9) 0.660(4) 0.2272(23) 0.18(4) Uij F
F62a 0.5533(7) 0.590(4) 0.2999(9) 0.12(3) Uij F
F63a 0.5357(9) 0.505(3) 0.2292(20) 0.15(3) Uij F
F64 0.68199(16) 0.5891(6) 0.36642(23) 0.102(5) Uij F
F65 0.68686(17) 0.7368(5) 0.3328(3) 0.126(5) Uij F
F66 0.71109(13) 0.6030(6) 0.31191(23) 0.091(5) Uij F
F71 0.7165(5) 0.1584(16) 0.155(3) 0.19(4) Uij F
F72 0.7298(5) 0.293(3) 0.1165(6) 0.088(22) Uij F
F73 0.7298(4) 0.3052(21) 0.1941(8) 0.068(10) Uij F
F71a 0.7172(6) 0.1744(19) 0.1240(7) 0.069(13) Uij F
F72a 0.7340(5) 0.3197(17) 0.144(3) 0.21(4) Uij F
F73a 0.7211(7) 0.220(4) 0.2016(8) 0.136(21) Uij F
F74 0.59316(14) 0.0806(4) 0.1103(3) 0.079(4) Uij F
F75 0.55542(12) 0.2048(4) 0.09807(23) 0.062(3) Uij F
F76 0.57418(14) 0.1553(5) 0.03160(22) 0.076(4) Uij F
F81 0.5207(6) 0.4178(11) -0.0563(6) 0.089(11) Uij F
F82 0.5360(6) 0.525(3) -0.1086(8) 0.106(19) Uij F
F83 0.4889(6) 0.545(3) -0.0916(11) 0.093(16) Uij F
F81a 0.5410(5) 0.4628(16) -0.0847(7) 0.073(11) Uij F
F82a 0.5154(5) 0.6016(10) -0.1172(4) 0.065(9) Uij F
F83a 0.4914(5) 0.5055(24) -0.0733(9) 0.082(19) Uij F
F84 0.49931(16) 0.8660(6) 0.0263(4) 0.164(7) Uij F
F85 0.5441(3) 0.9274(5) 0.0183(4) 0.146(9) Uij F
F86 0.54244(18) 0.8891(5) 0.0927(3) 0.095(5) Uij F
C91 0.4312(9) 0.260(3) 0.2629(13) 0.32(4) Uij C
C92 0.4002(4) 0.2095(10) 0.2541(4) 0.080(9) Uij C
O93 0.3758(3) 0.2385(7) 0.2179(4) 0.106(7) Uij O
C94 0.3506(5) 0.2963(10) 0.2377(7) 0.123(13) Uij C
C95 0.32389(24) 0.3241(7) 0.1947(4) 0.048(6) Uij C
H1 0.937 0.484 0.187 0.0617 Uiso H
H11 0.952 0.297 0.112 0.1319 Uiso H
H12 0.930 0.446 0.061 0.0896 Uiso H
H13 0.950 0.609 0.090 0.1173 Uiso H
H14 0.997 0.629 0.158 0.1597 Uiso H
H15 1.024 0.488 0.210 0.1622 Uiso H
H16 0.998 0.325 0.200 0.2166 Uiso H
H20 0.806 0.527 0.072 0.0502 Uiso H
H24 0.826 0.478 0.266 0.0655 Uiso H
H26a 0.769 0.556 0.189 0.0702 Uiso H
H26b 0.780 0.622 0.145 0.0702 Uiso H
H26c 0.766 0.505 0.132 0.0702 Uiso H
H27a 0.889 0.396 0.313 0.0662 Uiso H
H27b 0.900 0.327 0.270 0.0662 Uiso H
H27c 0.916 0.441 0.284 0.0662 Uiso H
H34 0.819 0.189 -0.006 0.0784 Uiso H
H36a 0.764 0.319 -0.028 0.0791 Uiso H
H36b 0.764 0.382 0.025 0.0791 Uiso H
H36c 0.776 0.437 -0.021 0.0791 Uiso H
H37a 0.883 0.114 0.039 0.1044 Uiso H
H37b 0.911 0.204 0.056 0.1044 Uiso H
H37c 0.897 0.150 0.100 0.1044 Uiso H
H41 0.862 0.684 0.144 0.0518 Uiso H
H44 0.893 0.738 0.010 0.0628 Uiso H
H46a 0.867 0.562 -0.045 0.0727 Uiso H
H46b 0.869 0.466 -0.005 0.0727 Uiso H
H46c 0.833 0.524 -0.032 0.0727 Uiso H
H47a 0.907 0.886 0.090 0.0926 Uiso H
H47b 0.877 0.887 0.119 0.0926 Uiso H
H47c 0.914 0.832 0.148 0.0926 Uiso H
H52 0.663 0.754 0.154 0.0353 Uiso H
H54 0.726 0.787 0.057 0.0424 Uiso H
H56 0.659 0.540 0.033 0.0347 Uiso H
H62 0.569 0.572 0.158 0.0335 Uiso H
H64 0.616 0.622 0.321 0.0434 Uiso H
H66 0.675 0.603 0.215 0.0363 Uiso H
H72 0.686 0.449 0.137 0.0369 Uiso H
H74 0.653 0.144 0.121 0.0437 Uiso H
H76 0.582 0.385 0.090 0.0325 Uiso H
H82 0.580 0.483 0.010 0.0351 Uiso H
H84 0.507 0.720 -0.040 0.0400 Uiso H
H86 0.585 0.745 0.105 0.0325 Uiso H
H91a 0.449 0.228 0.293 0.3086 Uiso H
H91b 0.438 0.257 0.230 0.3086 Uiso H
H91c 0.428 0.333 0.272 0.3086 Uiso H
H92a 0.394 0.213 0.288 0.0831 Uiso H
H92b 0.404 0.137 0.246 0.0831 Uiso H
H94a 0.361 0.358 0.258 0.1510 Uiso H
H94b 0.342 0.251 0.261 0.1510 Uiso H
H95a 0.307 0.362 0.207 0.0585 Uiso H
H95b 0.333 0.369 0.172 0.0585 Uiso H
H95c 0.313 0.263 0.174 0.0585 Uiso H

loop_
_atom_type_symbol
_atom_type_scat_dispersion_real
_atom_type_scat_dispersion_imag
_atom_type_scat_source
Pt -1.703 8.391 'International Tables Vol. IV Table 2.2B'
C 0.003 0.002 'International Tables Vol. IV Table 2.2B'
H 0.000 0.000 'International Tables Vol. IV Table 2.2B'
B 0.001 0.001 'International Tables Vol. IV Table 2.2B'
F 0.017 0.010 'International Tables Vol. IV Table 2.2B'
N 0.006 0.003 'International Tables Vol. IV Table 2.2B'
O 0.011 0.006 'International Tables Vol. IV Table 2.2B'

loop_
_geom_angle_atom_site_label_1
_geom_angle_atom_site_label_2
_geom_angle_atom_site_label_3
_geom_angle
C(11) Pt(1) C(12) 35.5(6)
C(11) Pt(1) N(21) 167.3(5)
C(11) Pt(1) N(31) 99.3(5)
C(12) Pt(1) N(21) 155.6(4)
C(12) Pt(1) N(31) 94.2(4)
N(21) Pt(1) N(31) 87.1(3)
Pt(1) C(11) C(12) 71.2(7)
Pt(1) C(11) C(16) 110.5(11)
C(12) C(11) C(16) 116.9(17)
Pt(1) C(12) C(11) 73.3(7)
Pt(1) C(12) C(13) 111.5(9)
C(11) C(12) C(13) 119.7(14)
C(12) C(13) C(14) 123.2(18)
C(13) C(14) C(15) 122.1(21)
C(14) C(15) C(16) 120.7(17)
C(11) C(16) C(15) 117.0(17)
N(22) B(20) N(32) 110.7(7)
N(22) B(20) N(42) 109.0(7)
N(32) B(20) N(42) 108.9(7)
Pt(1) N(21) N(22) 118.7(5)
Pt(1) N(21) C(25) 132.6(6)
N(22) N(21) C(25) 108.7(6)
B(20) N(22) N(21) 121.6(6)
B(20) N(22) C(23) 130.4(7)
N(21) N(22) C(23) 107.3(7)
N(22) C(23) C(24) 108.6(8)
N(22) C(23) C(26) 122.2(8)
C(24) C(23) C(26) 129.2(8)
C(23) C(24) C(25) 108.0(7)
N(21) C(25) C(24) 107.4(8)
N(21) C(25) C(27) 122.8(8)
C(24) C(25) C(27) 129.8(8)
Pt(1) N(31) N(32) 116.6(5)
Pt(1) N(31) C(35) 136.6(7)
N(32) N(31) C(35) 106.4(8)
B(20) N(32) N(31) 120.5(7)
B(20) N(32) C(33) 130.2(7)
N(31) N(32) C(33) 109.2(7)
N(32) C(33) C(34) 109.1(9)
N(32) C(33) C(36) 122.5(8)
C(34) C(33) C(36) 128.3(9)
C(33) C(34) C(35) 105.7(9)
N(31) C(35) C(34) 109.5(8)
N(31) C(35) C(37) 123.9(10)
C(34) C(35) C(37) 126.4(10)
N(42) N(41) C(45) 110.4(6)
B(20) N(42) N(41) 120.0(6)
B(20) N(42) C(43) 131.8(7)
N(41) N(42) C(43) 106.7(6)
N(42) C(43) C(44) 108.2(7)
N(42) C(43) C(46) 123.5(8)
C(44) C(43) C(46) 128.3(8)
C(43) C(44) C(45) 107.2(7)
N(41) C(45) C(44) 107.5(8)
N(41) C(45) C(47) 121.5(8)
C(44) C(45) C(47) 131.1(8)
C(51) B(50) C(61) 113.7(6)
C(51) B(50) C(71) 110.0(5)
C(51) B(50) C(81) 104.1(5)
C(61) B(50) C(71) 104.9(5)
C(61) B(50) C(81) 110.5(5)
C(71) B(50) C(81) 113.9(5)
B(50) C(51) C(52) 124.5(6)
B(50) C(51) C(56) 120.1(6)
C(52) C(51) C(56) 115.3(6)
C(51) C(52) C(53) 121.9(6)
C(52) C(53) C(54) 120.7(7)
C(52) C(53) C(57) 117.2(6)
C(54) C(53) C(57) 122.1(6)
C(53) C(54) C(55) 118.9(6)
C(54) C(55) C(56) 121.0(6)
C(54) C(55) C(58) 118.8(6)
C(56) C(55) C(58) 120.2(7)
C(51) C(56) C(55) 122.0(6)
C(53) C(57) F(51) 112.3(7)
C(53) C(57) F(52) 113.9(7)
C(53) C(57) F(53) 111.1(7)
F(51) C(57) F(52) 105.8(7)
F(51) C(57) F(53) 105.6(7)
F(52) C(57) F(53) 107.7(7)
C(55) C(58) F(54) 112.1(7)
C(55) C(58) F(55) 112.9(8)
C(55) C(58) F(56) 114.1(7)
F(54) C(58) F(55) 101.9(7)
F(54) C(58) F(56) 107.8(8)
F(55) C(58) F(56) 107.1(8)
B(50) C(61) C(62) 122.1(5)
B(50) C(61) C(66) 122.5(5)
C(62) C(61) C(66) 115.1(6)
C(61) C(62) C(63) 122.1(6)
C(62) C(63) C(64) 121.4(6)
C(62) C(63) C(67) 120.1(6)
C(64) C(63) C(67) 118.5(6)
C(63) C(64) C(65) 118.1(6)
C(64) C(65) C(66) 120.5(6)
C(64) C(65) C(68) 118.9(6)
C(66) C(65) C(68) 120.6(6)
C(61) C(66) C(65) 122.7(6)
C(63) C(67) F(61) 116.3(10)
C(63) C(67) F(62) 110.4(10)
C(63) C(67) F(63) 113.0(15)
C(63) C(67) F(61a) 112.5(12)
C(63) C(67) F(62a) 116.4(14)
C(63) C(67) F(63a) 109.9(13)
F(61) C(67) F(62) 103.4(22)
F(61) C(67) F(63) 109.9(23)
F(61) C(67) F(61a) 59(4)
F(61) C(67) F(62a) 125.8(17)
F(61) C(67) F(63a) 43(3)
F(62) C(67) F(63) 102.5(23)
F(62) C(67) F(61a) 47(4)
F(62) C(67) F(62a) 68(3)
F(62) C(67) F(63a) 136.7(18)
F(63) C(67) F(61a) 132.4(19)
F(63) C(67) F(62a) 34(3)
F(63) C(67) F(63a) 75(3)
F(61a) C(67) F(62a) 109(3)
F(61a) C(67) F(63a) 101(4)
F(62a) C(67) F(63a) 105(3)
C(65) C(68) F(64) 112.5(7)
C(65) C(68) F(65) 113.1(7)
C(65) C(68) F(66) 113.4(7)
F(64) C(68) F(65) 106.0(8)
F(64) C(68) F(66) 103.5(8)
F(65) C(68) F(66) 107.7(8)
B(50) C(71) C(72) 120.6(6)
B(50) C(71) C(76) 123.0(5)
C(72) C(71) C(76) 115.9(6)
C(71) C(72) C(73) 122.4(6)
C(72) C(73) C(74) 120.3(6)
C(72) C(73) C(77) 119.9(7)
C(74) C(73) C(77) 119.8(7)
C(73) C(74) C(75) 119.0(7)
C(74) C(75) C(76) 120.7(6)
C(74) C(75) C(78) 119.7(7)
C(76) C(75) C(78) 119.6(6)
C(71) C(76) C(75) 121.6(6)
C(73) C(77) F(71) 115.0(12)
C(73) C(77) F(72) 109.4(12)
C(73) C(77) F(73) 110.5(10)
C(73) C(77) F(71a) 111.4(12)
C(73) C(77) F(72a) 114.4(13)
C(73) C(77) F(73a) 111.1(12)
F(71) C(77) F(72) 109(3)
F(71) C(77) F(73) 113(3)
F(71) C(77) F(71a) 38(3)
F(71) C(77) F(72a) 126.7(20)
F(71) C(77) F(73a) 66(4)
F(72) C(77) F(73) 97.5(18)
F(72) C(77) F(71a) 75.5(19)
F(72) C(77) F(72a) 33(4)
F(72) C(77) F(73a) 136.4(19)
F(73) C(77) F(71a) 137.5(13)
F(73) C(77) F(72a) 64(4)
F(73) C(77) F(73a) 53(3)
F(71a) C(77) F(72a) 103(3)
F(71a) C(77) F(73a) 103.7(23)
F(72a) C(77) F(73a) 111(4)
C(75) C(78) F(74) 112.0(7)
C(75) C(78) F(75) 113.2(7)
C(75) C(78) F(76) 112.4(7)
F(74) C(78) F(75) 106.2(7)
F(74) C(78) F(76) 106.1(7)
F(75) C(78) F(76) 106.4(7)
B(50) C(81) C(82) 125.6(6)
B(50) C(81) C(86) 118.7(6)
C(82) C(81) C(86) 115.5(6)
C(81) C(82) C(83) 121.0(6)
C(82) C(83) C(84) 121.8(6)
C(82) C(83) C(87) 119.3(7)
C(84) C(83) C(87) 118.9(7)
C(83) C(84) C(85) 118.5(6)
C(84) C(85) C(86) 119.9(6)
C(84) C(85) C(88) 120.0(6)
C(86) C(85) C(88) 120.1(7)
C(81) C(86) C(85) 123.3(6)
C(83) C(87) F(81) 109.1(8)
C(83) C(87) F(82) 117.8(10)
C(83) C(87) F(83) 116.4(14)
C(83) C(87) F(81a) 114.1(10)
C(83) C(87) F(82a) 106.7(8)
C(83) C(87) F(83a) 112.6(13)
F(81) C(87) F(82) 102.6(20)
F(81) C(87) F(83) 97.3(17)
F(81) C(87) F(81a) 59.3(16)
F(81) C(87) F(82a) 143.9(10)
F(81) C(87) F(83a) 69.6(17)
F(82) C(87) F(83) 110.6(18)
F(82) C(87) F(81a) 46.8(22)
F(82) C(87) F(82a) 55.2(20)
F(82) C(87) F(83a) 128.4(15)
F(83) C(87) F(81a) 129.1(17)
F(83) C(87) F(82a) 70.3(16)
F(83) C(87) F(83a) 30.7(19)
F(81a) C(87) F(82a) 101.6(15)
F(81a) C(87) F(83a) 118.8(19)
F(82a) C(87) F(83a) 100.7(15)
C(85) C(88) F(84) 115.2(8)
C(85) C(88) F(85) 111.9(8)
C(85) C(88) F(86) 116.1(7)
F(84) C(88) F(85) 104.4(9)
F(84) C(88) F(86) 107.2(8)
F(85) C(88) F(86) 100.4(8)
C(57) F(51) F(52) 36.8(5)
C(57) F(51) F(53) 37.3(4)
F(52) F(51) F(53) 60.7(3)
C(57) F(52) F(51) 37.4(5)
C(57) F(52) F(53) 36.6(4)
F(51) F(52) F(53) 60.0(3)
C(57) F(53) F(51) 37.1(5)
C(57) F(53) F(52) 35.8(5)
F(51) F(53) F(52) 59.3(3)
C(58) F(54) F(55) 39.1(5)
C(58) F(54) F(56) 35.7(5)
F(55) F(54) F(56) 60.7(4)
C(58) F(55) F(54) 39.0(4)
C(58) F(55) F(56) 36.1(5)
F(54) F(55) F(56) 61.1(4)
C(58) F(56) F(54) 36.4(5)
C(58) F(56) F(55) 36.9(5)
F(54) F(56) F(55) 58.2(3)
C(67) F(61) F(62) 40.2(13)
C(67) F(61) F(63) 35.5(13)
C(67) F(61) F(61a) 58.1(21)
C(67) F(61) F(63a) 71.4(25)
F(62) F(61) F(63) 59.9(15)
F(62) F(61) F(61a) 23.0(22)
F(62) F(61) F(63a) 105(3)
F(63) F(61) F(61a) 82.8(23)
F(63) F(61) F(63a) 46(3)
F(61a) F(61) F(63a) 127(3)
C(67) F(62) F(61) 36.5(11)
C(67) F(62) F(63) 37.3(12)
C(67) F(62) F(61a) 58.3(20)
C(67) F(62) F(62a) 51.2(17)
F(61) F(62) F(63) 60.5(14)
F(61) F(62) F(61a) 27.3(24)
F(61) F(62) F(62a) 75.6(18)
F(63) F(62) F(61a) 87(3)
F(63) F(62) F(62a) 15.3(17)
F(61a) F(62) F(62a) 102(3)
C(67) F(63) F(61) 34.7(13)
C(67) F(63) F(62) 40.2(13)
C(67) F(63) F(62a) 68(3)
C(67) F(63) F(63a) 53.2(19)
F(61) F(63) F(62) 59.6(15)
F(61) F(63) F(62a) 90(3)
F(61) F(63) F(63a) 25.5(20)
F(62) F(63) F(62a) 30.9(24)
F(62) F(63) F(63a) 84.8(21)
F(62a) F(63) F(63a) 115(3)
C(67) F(61a) F(61) 62(3)
C(67) F(61a) F(62) 74(3)
C(67) F(61a) F(62a) 35.7(18)
C(67) F(61a) F(63a) 41.0(24)
F(61) F(61a) F(62) 129(3)
F(61) F(61a) F(62a) 83.5(23)
F(61) F(61a) F(63a) 22.4(19)
F(62) F(61a) F(62a) 46.3(24)
F(62) F(61a) F(63a) 108(3)
F(62a) F(61a) F(63a) 61.9(22)
C(67) F(62a) F(62) 60.0(19)
C(67) F(62a) F(63) 76(3)
C(67) F(62a) F(61a) 35.0(18)
C(67) F(62a) F(63a) 38.5(18)
F(62) F(62a) F(63) 133(3)
F(62) F(62a) F(61a) 30.9(23)
F(62) F(62a) F(63a) 89.2(21)
F(63) F(62a) F(61a) 103(3)
F(63) F(62a) F(63a) 44(3)
F(61a) F(62a) F(63a) 58(3)
C(67) F(63a) F(61) 65.6(24)
C(67) F(63a) F(63) 51.6(18)
C(67) F(63a) F(61a) 37.2(20)
C(67) F(63a) F(62a) 35.7(15)
F(61) F(63a) F(63) 108(3)
F(61) F(63a) F(61a) 29.7(24)
F(61) F(63a) F(62a) 88(3)
F(63) F(63a) F(61a) 79.5(24)
F(63) F(63a) F(62a) 19.6(18)
F(61a) F(63a) F(62a) 59.8(23)
C(68) F(64) F(65) 36.4(5)
C(68) F(64) F(66) 37.9(5)
F(65) F(64) F(66) 60.5(4)
C(68) F(65) F(64) 37.7(5)
C(68) F(65) F(66) 36.5(5)
F(64) F(65) F(66) 59.3(3)
C(68) F(66) F(64) 38.6(5)
C(68) F(66) F(65) 35.8(5)
F(64) F(66) F(65) 60.2(4)
C(77) F(71) F(72) 37.2(17)
C(77) F(71) F(73) 34.2(16)
C(77) F(71) F(71a) 73(3)
C(77) F(71) F(72a) 26.8(11)
C(77) F(71) F(73a) 59(3)
F(72) F(71) F(73) 56.3(11)
F(72) F(71) F(71a) 43.1(20)
F(72) F(71) F(72a) 20.0(21)
F(72) F(71) F(73a) 87.5(23)
F(73) F(71) F(71a) 99.3(24)
F(73) F(71) F(72a) 36.5(22)
F(73) F(71) F(73a) 31.2(22)
F(71a) F(71) F(72a) 63(3)
F(71a) F(71) F(73a) 130(3)
F(72a) F(71) F(73a) 67(3)
C(77) F(72) F(71) 33.1(16)
C(77) F(72) F(73) 39.9(9)
C(77) F(72) F(71a) 49.6(13)
C(77) F(72) F(72a) 64.7(25)
F(71) F(72) F(73) 61.5(19)
F(71) F(72) F(71a) 20.7(18)
F(71) F(72) F(72a) 86(3)
F(73) F(72) F(71a) 82.1(14)
F(73) F(72) F(72a) 25(3)
F(71a) F(72) F(72a) 107(3)
C(77) F(73) F(71) 32.4(15)
C(77) F(73) F(72) 42.6(12)
C(77) F(73) F(72a) 56.0(17)
C(77) F(73) F(73a) 64.4(17)
F(71) F(73) F(72) 62.2(20)
F(71) F(73) F(72a) 76.0(23)
F(71) F(73) F(73a) 38.1(21)
F(72) F(73) F(72a) 14.1(17)
F(72) F(73) F(73a) 100.3(18)
F(72a) F(73) F(73a) 114.1(22)
C(77) F(71a) F(71) 67.8(22)
C(77) F(71a) F(72) 54.8(12)
C(77) F(71a) F(72a) 37.7(18)
C(77) F(71a) F(73a) 38.9(14)
F(71) F(71a) F(72) 116(3)
F(71) F(71a) F(72a) 94(3)
F(71) F(71a) F(73a) 31(3)
F(72) F(71a) F(72a) 21.4(22)
F(72) F(71a) F(73a) 85.1(18)
F(72a) F(71a) F(73a) 63(3)
C(77) F(72a) F(71) 26.5(10)
C(77) F(72a) F(72) 81(3)
C(77) F(72a) F(73) 59(3)
C(77) F(72a) F(71a) 38.6(14)
C(77) F(72a) F(73a) 35.2(22)
F(71) F(72a) F(72) 73(3)
F(71) F(72a) F(73) 67.5(23)
F(71) F(72a) F(71a) 22.1(19)
F(71) F(72a) F(73a) 37.4(22)
F(72) F(72a) F(73) 139(3)
F(72) F(72a) F(71a) 51(3)
F(72) F(72a) F(73a) 110(3)
F(73) F(72a) F(71a) 89.5(18)
F(73) F(72a) F(73a) 30.1(18)
F(71a) F(72a) F(73a) 59.4(16)
C(77) F(73a) F(71) 54.0(19)
C(77) F(73a) F(73) 62.4(20)
C(77) F(73a) F(71a) 37.4(12)
C(77) F(73a) F(72a) 33.1(19)
F(71) F(73a) F(73) 110(3)
F(71) F(73a) F(71a) 18.3(19)
F(71) F(73a) F(72a) 74(3)
F(73) F(73a) F(71a) 92.6(17)
F(73) F(73a) F(72a) 35.8(20)
F(71a) F(73a) F(72a) 56.9(19)
C(78) F(74) F(75) 36.8(5)
C(78) F(74) F(76) 37.1(5)
F(75) F(74) F(76) 60.1(3)
C(78) F(75) F(74) 37.0(4)
C(78) F(75) F(76) 37.0(4)
F(74) F(75) F(76) 60.2(3)
C(78) F(76) F(74) 36.8(4)
C(78) F(76) F(75) 36.6(4)
F(74) F(76) F(75) 59.7(3)
C(87) F(81) F(82) 34.3(9)
C(87) F(81) F(83) 37.8(9)
C(87) F(81) F(81a) 51.5(9)
C(87) F(81) F(83a) 48.5(10)
F(82) F(81) F(83) 58.9(12)
F(82) F(81) F(81a) 21.2(11)
F(82) F(81) F(83a) 72.8(13)
F(83) F(81) F(81a) 80.1(12)
F(83) F(81) F(83a) 14.0(10)
F(81a) F(81) F(83a) 93.9(13)
C(87) F(82) F(81) 43.1(12)
C(87) F(82) F(83) 35.7(11)
C(87) F(82) F(81a) 67.5(16)
C(87) F(82) F(82a) 70.8(16)
F(81) F(82) F(83) 59.7(11)
F(81) F(82) F(81a) 30.1(14)
F(81) F(82) F(82a) 108.1(13)
F(83) F(82) F(81a) 89.8(17)
F(83) F(82) F(82a) 49.3(13)
F(81a) F(82) F(82a) 137.3(19)
C(87) F(83) F(81) 44.9(11)
C(87) F(83) F(82) 33.7(10)
C(87) F(83) F(82a) 59.1(12)
C(87) F(83) F(83a) 72(3)
F(81) F(83) F(82) 61.4(14)
F(81) F(83) F(82a) 97.6(14)
F(81) F(83) F(83a) 34(3)
F(82) F(83) F(82a) 36.9(13)
F(82) F(83) F(83a) 95(3)
F(82a) F(83) F(83a) 130(3)
C(87) F(81a) F(81) 69.2(14)
C(87) F(81a) F(82) 65.6(15)
C(87) F(81a) F(82a) 42.5(9)
C(87) F(81a) F(83a) 30.8(11)
F(81) F(81a) F(82) 128.7(20)
F(81) F(81a) F(82a) 105.5(13)
F(81) F(81a) F(83a) 46.9(12)
F(82) F(81a) F(82a) 24.0(14)
F(82) F(81a) F(83a) 81.9(16)
F(82a) F(81a) F(83a) 58.7(10)
C(87) F(82a) F(82) 53.9(10)
C(87) F(82a) F(83) 50.6(11)
C(87) F(82a) F(81a) 35.9(8)
C(87) F(82a) F(83a) 36.6(8)
F(82) F(82a) F(83) 93.8(15)
F(82) F(82a) F(81a) 18.7(11)
F(82) F(82a) F(83a) 80.5(13)
F(83) F(82a) F(81a) 76.3(13)
F(83) F(82a) F(83a) 14.4(12)
F(81a) F(82a) F(83a) 62.5(11)
C(87) F(83a) F(81) 61.9(14)
C(87) F(83a) F(83) 77(3)
C(87) F(83a) F(81a) 30.4(10)
C(87) F(83a) F(82a) 42.7(10)
F(81) F(83a) F(83) 131(3)
F(81) F(83a) F(81a) 39.2(11)
F(81) F(83a) F(82a) 97.9(13)
F(83) F(83a) F(81a) 92(3)
F(83) F(83a) F(82a) 35.3(24)
F(81a) F(83a) F(82a) 58.8(10)
C(88) F(84) F(85) 38.5(6)
C(88) F(84) F(86) 36.8(5)
F(85) F(84) F(86) 58.4(4)
C(88) F(85) F(84) 37.2(5)
C(88) F(85) F(86) 39.6(5)
F(84) F(85) F(86) 61.5(4)
C(88) F(86) F(84) 35.9(5)
C(88) F(86) F(85) 40.0(5)
F(84) F(86) F(85) 60.1(5)
C(91) C(92) O(93) 118.6(14)
C(92) O(93) C(94) 112.1(12)
O(93) C(94) C(95) 108.3(11)

loop_
_geom_bond_atom_site_label_1
_geom_bond_atom_site_label_2
_geom_bond_distance
Pt(1) C(11) 2.241(11)
Pt(1) C(12) 2.214(11)
Pt(1) N(21) 2.037(6)
Pt(1) N(31) 2.171(8)
C(11) C(12) 1.360(24)
C(11) C(16) 1.43(4)
C(12) C(13) 1.35(3)
C(13) C(14) 1.20(3)
C(14) C(15) 1.35(4)
C(15) C(16) 1.35(5)
B(20) N(22) 1.529(11)
B(20) N(32) 1.516(12)
B(20) N(42) 1.570(11)
N(21) N(22) 1.361(10)
N(21) C(25) 1.346(10)
N(22) C(23) 1.348(10)
C(23) C(24) 1.351(14)
C(23) C(26) 1.537(13)
C(24) C(25) 1.362(13)
C(25) C(27) 1.455(13)
N(31) N(32) 1.379(10)
N(31) C(35) 1.354(12)
N(32) C(33) 1.342(12)
C(33) C(34) 1.370(14)
C(33) C(36) 1.496(15)
C(34) C(35) 1.395(17)
C(35) C(37) 1.448(14)
N(41) N(42) 1.371(9)
N(41) C(45) 1.350(10)
N(42) C(43) 1.353(10)
C(43) C(44) 1.408(13)
C(43) C(46) 1.473(13)
C(44) C(45) 1.363(13)
C(45) C(47) 1.476(15)
B(50) C(51) 1.641(10)
B(50) C(61) 1.640(10)
B(50) C(71) 1.647(10)
B(50) C(81) 1.649(10)
C(51) C(52) 1.391(10)
C(51) C(56) 1.417(9)
C(52) C(53) 1.406(9)
C(53) C(54) 1.362(10)
C(53) C(57) 1.510(12)
C(54) C(55) 1.373(11)
C(55) C(56) 1.378(9)
C(55) C(58) 1.501(11)
C(57) F(51) 1.343(11)
C(57) F(52) 1.324(11)
C(57) F(53) 1.350(9)
C(58) F(54) 1.321(11)
C(58) F(55) 1.324(12)
C(58) F(56) 1.299(11)
C(61) C(62) 1.400(8)
C(61) C(66) 1.409(9)
C(62) C(63) 1.381(9)
C(63) C(64) 1.386(10)
C(63) C(67) 1.515(10)
C(64) C(65) 1.378(10)
C(65) C(66) 1.388(10)
C(65) C(68) 1.493(10)
C(67) F(61) 1.263(20)
C(67) F(62) 1.371(20)
C(67) F(63) 1.288(23)
C(67) F(61a) 1.21(3)
C(67) F(62a) 1.233(24)
C(67) F(63a) 1.31(3)
C(68) F(64) 1.324(11)
C(68) F(65) 1.283(12)
C(68) F(66) 1.304(10)
C(71) C(72) 1.394(9)
C(71) C(76) 1.391(9)
C(72) C(73) 1.394(10)
C(73) C(74) 1.371(10)
C(73) C(77) 1.521(10)
C(74) C(75) 1.367(10)
C(75) C(76) 1.406(10)
C(75) C(78) 1.498(11)
C(77) F(71) 1.221(22)
C(77) F(72) 1.353(23)
C(77) F(73) 1.282(19)
C(77) F(71a) 1.262(19)
C(77) F(72a) 1.236(22)
C(77) F(73a) 1.304(22)
C(78) F(74) 1.332(10)
C(78) F(75) 1.327(11)
C(78) F(76) 1.341(11)
C(81) C(82) 1.412(9)
C(81) C(86) 1.396(9)
C(82) C(83) 1.402(10)
C(83) C(84) 1.367(11)
C(83) C(87) 1.514(11)
C(84) C(85) 1.391(10)
C(85) C(86) 1.389(9)
C(85) C(88) 1.483(11)
C(87) F(81) 1.478(17)
C(87) F(82) 1.220(17)
C(87) F(83) 1.28(3)
C(87) F(81a) 1.238(17)
C(87) F(82a) 1.426(15)
C(87) F(83a) 1.254(21)
C(88) F(84) 1.252(10)
C(88) F(85) 1.290(12)
C(88) F(86) 1.279(12)
F(51) F(52) 2.127(8)
F(51) F(53) 2.144(7)
F(52) F(53) 2.159(8)
F(54) F(55) 2.055(9)
F(54) F(56) 2.118(10)
F(55) F(56) 2.110(10)
F(61) F(62) 2.07(3)
F(61) F(63) 2.09(3)
F(61) F(61a) 1.23(8)
F(61) F(63a) 0.95(7)
F(62) F(63) 2.07(4)
F(62) F(61a) 1.05(8)
F(62) F(62a) 1.48(6)
F(63) F(62a) 0.76(6)
F(63) F(63a) 1.59(6)
F(61a) F(62a) 1.99(5)
F(61a) F(63a) 1.96(7)
F(62a) F(63a) 2.03(5)
F(64) F(65) 2.081(10)
F(64) F(66) 2.063(9)
F(65) F(66) 2.089(10)
F(71) F(72) 2.11(5)
F(71) F(73) 2.09(4)
F(71) F(71a) 0.83(7)
F(71) F(72a) 2.20(3)
F(71) F(73a) 1.38(7)
F(72) F(73) 1.98(3)
F(72) F(71a) 1.60(4)
F(72) F(72a) 0.75(8)
F(73) F(72a) 1.35(8)
F(73) F(73a) 1.16(6)
F(71a) F(72a) 1.96(4)
F(71a) F(73a) 2.02(3)
F(72a) F(73a) 2.10(6)
F(74) F(75) 2.127(8)
F(74) F(76) 2.136(8)
F(75) F(76) 2.136(8)
F(81) F(82) 2.11(3)
F(81) F(83) 2.08(3)
F(81) F(81a) 1.36(3)
F(81) F(83a) 1.57(4)
F(82) F(83) 2.06(3)
F(82) F(81a) 0.98(4)
F(82) F(82a) 1.24(4)
F(83) F(82a) 1.57(3)
F(83) F(83a) 0.67(4)
F(81a) F(82a) 2.067(23)
F(81a) F(83a) 2.14(3)
F(82a) F(83a) 2.07(3)
F(84) F(85) 2.009(13)
F(84) F(86) 2.038(10)
F(85) F(86) 1.974(11)
C(91) C(92) 1.35(4)
C(92) O(93) 1.178(18)
O(93) C(94) 1.447(15)
C(94) C(95) 1.327(22)
